data_7200043
loop_
_publ_author_name
'Kendrick, John'
'Gourlay, Matthew D.'
'Neumann, Marcus A.'
'Leusen, Frank J. J.'

_publ_section_title
;
 Predicting spontaneous racemate resolution using recent developments in
 crystal structure prediction
;
_journal_issue 11
_journal_name_full CrystEngComm
_journal_page_first 2391
_journal_page_last 2399
_journal_paper_doi 10.1039/b909038j
_journal_volume 11
_journal_year 2009
_space_group_IT_number 19
_symmetry_cell_setting orthorhombic
_symmetry_Int_Tables_number 19
_symmetry_space_group_name_Hall 'P 2ac 2ab'
_symmetry_space_group_name_H-M 'P 21 21 21'
_cell_angle_alpha 90.000000
_cell_angle_beta 90.000000
_cell_angle_gamma 90.000000
_cell_length_a 9.079375
_cell_length_b 8.028177
_cell_length_c 6.919633
_cell_volume 504.378
_cod_data_source_file 4HMO_enantiopure.cif
_cod_data_source_block 4HMO_E_1
_cod_original_sg_symbol_H-M 'P 2_1 2_1 2_1'
_cod_struct_determination_method theoretical
_cod_database_code 7200043

loop_
_symmetry_equiv_pos_site_id
_symmetry_equiv_pos_as_xyz
1 x,y,z
2 -x+1/2,-y,z+1/2
3 -x,y+1/2,-z+1/2
4 x+1/2,-y+1/2,-z

loop_
_atom_site_label
_atom_site_type_symbol
_atom_site_fract_x
_atom_site_fract_y
_atom_site_fract_z
C46 C 1.456696 0.041687 0.991650
C47 C 1.492077 -0.129859 0.901683
O48 O 1.649928 -0.154611 0.930475
C49 C 1.710030 -0.009496 0.996310
N50 N 1.604441 0.103808 1.029940
O51 O 1.844742 0.005126 1.019947
C52 C 1.360623 0.033541 1.172894
O53 O 1.416186 -0.077379 1.316208
H54 H 1.400149 0.122709 0.887161
H55 H 1.507501 -0.033030 1.376440
H56 H 1.472495 -0.131450 0.745775
H57 H 1.623069 0.217798 1.093941
H58 H 1.346979 0.159790 1.232672
H59 H 1.434314 -0.233094 0.971496
H60 H 1.251898 -0.013075 1.129707
